data_1567481
loop_
_publ_author_name
'He, Shuang'
'Liu, Junjie'
'Yang, Ge'
'Bin, Zhengyang'
'You, Jingsong'

_publ_section_title
;
 Dipole moment engineering enables universal B-N-embedded bipolar hosts
 for OLEDs: an old dog learns a new trick.
;
_journal_issue 11
_journal_name_full 'Materials horizons'
_journal_page_first 2818
_journal_page_last 2823
_journal_paper_doi 10.1039/d2mh00856d
_journal_volume 9
_journal_year 2022
_chemical_formula_moiety 'C48 H30 B N3'
_chemical_formula_sum 'C48 H30 B N3'
_chemical_formula_weight 659.56
_space_group_crystal_system monoclinic
_space_group_IT_number 14
_space_group_name_Hall '-P 2ybc'
_space_group_name_H-M_alt 'P 1 21/c 1'
_atom_sites_solution_hydrogens geom
_atom_sites_solution_primary dual
_audit_creation_date 2022-03-09
_audit_creation_method
;
Olex2 1.3
(compiled 2020.11.12 svn.r5f609507 for OlexSys, GUI svn.r6408)
;
_audit_update_record
;
2022-03-10 deposited with the CCDC.	2022-08-15 downloaded from the CCDC.
;
_cell_angle_alpha 90
_cell_angle_beta 100.195(7)
_cell_angle_gamma 90
_cell_formula_units_Z 4
_cell_length_a 14.234(2)
_cell_length_b 19.457(3)
_cell_length_c 12.568(2)
_cell_measurement_reflns_used 6493
_cell_measurement_temperature 151(2)
_cell_measurement_theta_max 27.451
_cell_measurement_theta_min 2.549
_cell_volume 3425.8(9)
_computing_cell_refinement 'SAINT V8.40B (?, 2016)'
_computing_data_reduction 'SAINT V8.40B (?, 2016)'
_computing_molecular_graphics 'Olex2 1.3 (Dolomanov et al., 2009)'
_computing_publication_material 'Olex2 1.3 (Dolomanov et al., 2009)'
_computing_structure_refinement 'SHELXL 2014/7 (Sheldrick, 2015)'
_computing_structure_solution 'SHELXT 2018/2 (Sheldrick, 2018)'
_diffrn_ambient_temperature 151.0
_diffrn_measured_fraction_theta_full 0.997
_diffrn_measured_fraction_theta_max 0.989
_diffrn_measurement_device_type 'Bruker APEX-II CCD'
_diffrn_measurement_method '\f and \w scans'
_diffrn_radiation_type MoK\a
_diffrn_radiation_wavelength 0.71073
_diffrn_reflns_av_R_equivalents 0.0583
_diffrn_reflns_av_unetI/netI 0.0652
_diffrn_reflns_Laue_measured_fraction_full 0.997
_diffrn_reflns_Laue_measured_fraction_max 0.989
_diffrn_reflns_limit_h_max 18
_diffrn_reflns_limit_h_min -18
_diffrn_reflns_limit_k_max 24
_diffrn_reflns_limit_k_min -25
_diffrn_reflns_limit_l_max 15
_diffrn_reflns_limit_l_min -16
_diffrn_reflns_number 23395
_diffrn_reflns_point_group_measured_fraction_full 0.997
_diffrn_reflns_point_group_measured_fraction_max 0.989
_diffrn_reflns_theta_full 25.242
_diffrn_reflns_theta_max 27.508
_diffrn_reflns_theta_min 1.951
_diffrn_source_current 1.4
_diffrn_source_power 0.07
_diffrn_source_voltage 50.0
_diffrn_standards_number 0
_exptl_absorpt_coefficient_mu 0.074
_exptl_absorpt_correction_T_max 0.7456
_exptl_absorpt_correction_T_min 0.6147
_exptl_absorpt_correction_type multi-scan
_exptl_absorpt_process_details
;
SADABS-2016/2 (Bruker,2016/2) was used for absorption correction.
wR2(int) was 0.1442 before and 0.0623 after correction.
The Ratio of minimum to maximum transmission is 0.8244.
The \l/2 correction factor is Not present.
;
_exptl_crystal_colour 'clear light colourless'
_exptl_crystal_colour_lustre clear
_exptl_crystal_colour_modifier light
_exptl_crystal_colour_primary colourless
_exptl_crystal_density_diffrn 1.279
_exptl_crystal_description block
_exptl_crystal_F_000 1376
_exptl_crystal_size_max 0.16
_exptl_crystal_size_mid 0.15
_exptl_crystal_size_min 0.05
_refine_diff_density_max 0.327
_refine_diff_density_min -0.234
_refine_diff_density_rms 0.048
_refine_ls_extinction_method none
_refine_ls_goodness_of_fit_ref 1.026
_refine_ls_hydrogen_treatment constr
_refine_ls_matrix_type full
_refine_ls_number_parameters 469
_refine_ls_number_reflns 7804
_refine_ls_number_restraints 0
_refine_ls_restrained_S_all 1.026
_refine_ls_R_factor_all 0.0749
_refine_ls_R_factor_gt 0.0503
_refine_ls_shift/su_max 0.000
_refine_ls_shift/su_mean 0.000
_refine_ls_structure_factor_coef Fsqd
_refine_ls_weighting_details 'w=1/[\s^2^(Fo^2^)+(0.0402P)^2^+1.1992P] where P=(Fo^2^+2Fc^2^)/3'
_refine_ls_weighting_scheme calc
_refine_ls_wR_factor_gt 0.1126
_refine_ls_wR_factor_ref 0.1277
_reflns_Friedel_coverage 0.000
_reflns_number_gt 5750
_reflns_number_total 7804
_reflns_threshold_expression 'I > 2\s(I)'
_cod_data_source_file d2mh00856d2.cif
_cod_data_source_block mo_hs_1473_150k_0ma_a
_cod_depositor_comments 'Adding full bibliography for 1567481--1567482.cif.'
_cod_original_cell_volume 3425.9(9)
_cod_database_code 1567481
_shelx_shelxl_version_number 2014/7
_shelx_space_group_comment
;
The symmetry employed for this shelxl refinement is uniquely defined
by the following loop, which should always be used as a source of
symmetry information in preference to the above space-group names.
They are only intended as comments.
;
_shelx_estimated_absorpt_t_max 0.996
_shelx_estimated_absorpt_t_min 0.988
_olex2_refinement_description
;
1. Fixed Uiso
 At 1.2 times of:
  All C(H) groups
2.a Aromatic/amide H refined with riding coordinates:
 C1(H1), C50(H50), C3(H3), C6(H6), C7(H7), C10(H10), C11(H11), C15(H15),
 C16(H16), C17(H17), C18(H18), C19(H19), C22(H22), C24(H24), C25(H25), C26(H26),
  C27(H27), C31(H31), C32(H32), C33(H33), C34(H34), C37(H37), C38(H38),
 C41(H41), C42(H42), C43(H43), C44(H44), C46(H46), C47(H47), C49(H49)
;
_olex2_submission_special_instructions 'No special instructions were received'

loop_
_space_group_symop_operation_xyz
'x, y, z'
'-x, y+1/2, -z+1/2'
'-x, -y, -z'
'x, -y-1/2, z-1/2'

loop_
_atom_site_label
_atom_site_type_symbol
_atom_site_fract_x
_atom_site_fract_y
_atom_site_fract_z
_atom_site_U_iso_or_equiv
_atom_site_adp_type
_atom_site_occupancy
_atom_site_site_symmetry_order
_atom_site_calc_flag
_atom_site_refinement_flags_posn
_atom_site_refinement_flags_adp
_atom_site_refinement_flags_occupancy
_atom_site_disorder_assembly
_atom_site_disorder_group
N1 N 0.70557(9) 0.84553(7) 0.65733(11) 0.0242(3) Uani 1 1 d . . . . .
N2 N 0.37390(9) 0.77733(6) 0.35931(11) 0.0209(3) Uani 1 1 d . . . . .
N3 N 0.28620(9) 0.49890(6) 0.26910(12) 0.0252(3) Uani 1 1 d . . . . .
C1 C 0.74194(15) 0.91676(11) 0.97327(17) 0.0426(5) Uani 1 1 d . . . . .
H1 H 0.7535 0.9337 1.0453 0.051 Uiso 1 1 calc R U . . .
C50 C 0.64856(14) 0.91312(10) 0.91610(16) 0.0365(4) Uani 1 1 d . . . . .
H50 H 0.5974 0.9265 0.9509 0.044 Uiso 1 1 calc R U . . .
C3 C 0.62850(12) 0.89057(8) 0.81018(15) 0.0282(4) Uani 1 1 d . . . . .
H3 H 0.5647 0.8885 0.7720 0.034 Uiso 1 1 calc R U . . .
C4 C 0.70497(11) 0.87092(8) 0.76120(14) 0.0241(3) Uani 1 1 d . . . . .
C5 C 0.62339(11) 0.82968(8) 0.57873(13) 0.0230(3) Uani 1 1 d . . . . .
C6 C 0.61872(11) 0.76830(8) 0.52113(13) 0.0239(3) Uani 1 1 d . . . . .
H6 H 0.6714 0.7376 0.5315 0.029 Uiso 1 1 calc R U . . .
C7 C 0.53742(11) 0.75254(8) 0.44931(14) 0.0239(3) Uani 1 1 d . . . . .
H7 H 0.5357 0.7115 0.4080 0.029 Uiso 1 1 calc R U . . .
C8 C 0.45691(11) 0.79506(8) 0.43496(13) 0.0213(3) Uani 1 1 d . . . . .
C9 C 0.35250(11) 0.70716(8) 0.33509(13) 0.0216(3) Uani 1 1 d . . . . .
C10 C 0.38092(11) 0.65632(8) 0.41328(14) 0.0244(3) Uani 1 1 d . . . . .
H10 H 0.4161 0.6690 0.4819 0.029 Uiso 1 1 calc R U . . .
C11 C 0.35868(11) 0.58849(8) 0.39218(14) 0.0257(4) Uani 1 1 d . . . . .
H11 H 0.3785 0.5545 0.4458 0.031 Uiso 1 1 calc R U . . .
C12 C 0.30680(11) 0.56961(8) 0.29161(14) 0.0241(3) Uani 1 1 d . . . . .
C13 C 0.35401(12) 0.44663(8) 0.27982(13) 0.0240(3) Uani 1 1 d . . . . .
C14 C 0.30702(12) 0.38325(8) 0.25737(14) 0.0259(4) Uani 1 1 d . . . . .
C15 C 0.36102(14) 0.32333(9) 0.26161(15) 0.0319(4) Uani 1 1 d . . . . .
H15 H 0.3307 0.2801 0.2457 0.038 Uiso 1 1 calc R U . . .
C16 C 0.45907(14) 0.32750(9) 0.28928(15) 0.0348(4) Uani 1 1 d . . . . .
H16 H 0.4962 0.2867 0.2938 0.042 Uiso 1 1 calc R U . . .
C17 C 0.03648(16) 0.38783(12) 0.2004(3) 0.0681(8) Uani 1 1 d . . . . .
H17 H -0.0196 0.3605 0.1859 0.082 Uiso 1 1 calc R U . . .
C18 C 0.02846(15) 0.45909(12) 0.2073(3) 0.0681(8) Uani 1 1 d . . . . .
H18 H -0.0333 0.4792 0.1975 0.082 Uiso 1 1 calc R U . . .
C19 C 0.10729(13) 0.50118(10) 0.2278(2) 0.0448(5) Uani 1 1 d . . . . .
H19 H 0.1012 0.5497 0.2322 0.054 Uiso 1 1 calc R U . . .
C20 C 0.19599(12) 0.46966(9) 0.24178(15) 0.0288(4) Uani 1 1 d . . . . .
C21 C 0.29432(11) 0.68929(8) 0.23600(13) 0.0220(3) Uani 1 1 d . . . . .
C22 C 0.27402(11) 0.61930(8) 0.21596(14) 0.0234(3) Uani 1 1 d . . . . .
H22 H 0.2369 0.6059 0.1487 0.028 Uiso 1 1 calc R U . . .
C23 C 0.25314(10) 0.74282(8) 0.15838(13) 0.0220(3) Uani 1 1 d . . . . .
C24 C 0.21211(11) 0.72664(9) 0.05138(14) 0.0269(4) Uani 1 1 d . . . . .
H24 H 0.2128 0.6804 0.0272 0.032 Uiso 1 1 calc R U . . .
C25 C 0.17089(12) 0.77681(9) -0.01907(14) 0.0303(4) Uani 1 1 d . . . . .
H25 H 0.1424 0.7650 -0.0909 0.036 Uiso 1 1 calc R U . . .
C26 C 0.17097(12) 0.84492(9) 0.01504(15) 0.0315(4) Uani 1 1 d . . . . .
H26 H 0.1429 0.8797 -0.0334 0.038 Uiso 1 1 calc R U . . .
C27 C 0.21205(11) 0.86154(9) 0.11940(15) 0.0282(4) Uani 1 1 d . . . . .
H27 H 0.2125 0.9083 0.1414 0.034 Uiso 1 1 calc R U . . .
C28 C 0.25342(11) 0.81186(8) 0.19474(14) 0.0231(3) Uani 1 1 d . . . . .
B29 B 0.31132(12) 0.82987(9) 0.30793(16) 0.0227(4) Uani 1 1 d . . . . .
C30 C 0.31139(11) 0.89747(8) 0.37317(14) 0.0228(3) Uani 1 1 d . . . . .
C31 C 0.23460(12) 0.94394(8) 0.35450(15) 0.0280(4) Uani 1 1 d . . . . .
H31 H 0.1848 0.9368 0.2944 0.034 Uiso 1 1 calc R U . . .
C32 C 0.22970(12) 0.99973(8) 0.42121(16) 0.0300(4) Uani 1 1 d . . . . .
H32 H 0.1769 1.0303 0.4072 0.036 Uiso 1 1 calc R U . . .
C33 C 0.30234(12) 1.01095(8) 0.50892(15) 0.0276(4) Uani 1 1 d . . . . .
H33 H 0.2997 1.0497 0.5542 0.033 Uiso 1 1 calc R U . . .
C34 C 0.37820(11) 0.96616(8) 0.53057(14) 0.0248(3) Uani 1 1 d . . . . .
H34 H 0.4274 0.9742 0.5909 0.030 Uiso 1 1 calc R U . . .
C35 C 0.38347(11) 0.90877(8) 0.46437(13) 0.0213(3) Uani 1 1 d . . . . .
C36 C 0.46290(11) 0.85920(8) 0.48755(13) 0.0212(3) Uani 1 1 d . . . . .
C37 C 0.54758(11) 0.87518(8) 0.55922(13) 0.0223(3) Uani 1 1 d . . . . .
H37 H 0.5529 0.9183 0.5952 0.027 Uiso 1 1 calc R U . . .
C38 C 0.81742(14) 0.89591(10) 0.92589(16) 0.0396(5) Uani 1 1 d . . . . .
H38 H 0.8809 0.8974 0.9652 0.047 Uiso 1 1 calc R U . . .
C39 C 0.79923(12) 0.87251(9) 0.81933(15) 0.0287(4) Uani 1 1 d . . . . .
C40 C 0.85954(12) 0.84583(8) 0.74764(15) 0.0287(4) Uani 1 1 d . . . . .
C41 C 0.95809(12) 0.83514(10) 0.76048(18) 0.0387(5) Uani 1 1 d . . . . .
H41 H 0.9987 0.8454 0.8270 0.046 Uiso 1 1 calc R U . . .
C42 C 0.99462(13) 0.80949(11) 0.67440(19) 0.0463(5) Uani 1 1 d . . . . .
H42 H 1.0612 0.8008 0.6823 0.056 Uiso 1 1 calc R U . . .
C43 C 0.93582(14) 0.79603(11) 0.57600(19) 0.0452(5) Uani 1 1 d . . . . .
H43 H 0.9634 0.7793 0.5175 0.054 Uiso 1 1 calc R U . . .
C44 C 0.83770(13) 0.80642(10) 0.56095(17) 0.0365(4) Uani 1 1 d . . . . .
H44 H 0.7979 0.7976 0.4933 0.044 Uiso 1 1 calc R U . . .
C45 C 0.80026(11) 0.83032(8) 0.64919(14) 0.0260(4) Uani 1 1 d . . . . .
C46 C 0.45292(12) 0.45143(9) 0.30564(14) 0.0285(4) Uani 1 1 d . . . . .
H46 H 0.4839 0.4946 0.3192 0.034 Uiso 1 1 calc R U . . .
C47 C 0.50439(13) 0.39077(9) 0.31075(15) 0.0329(4) Uani 1 1 d . . . . .
H47 H 0.5720 0.3923 0.3293 0.040 Uiso 1 1 calc R U . . .
C48 C 0.20617(12) 0.39781(8) 0.23460(15) 0.0296(4) Uani 1 1 d . . . . .
C49 C 0.12448(15) 0.35676(10) 0.2144(2) 0.0467(5) Uani 1 1 d . . . . .
H49 H 0.1297 0.3082 0.2104 0.056 Uiso 1 1 calc R U . . .

loop_
_atom_site_aniso_label
_atom_site_aniso_U_11
_atom_site_aniso_U_22
_atom_site_aniso_U_33
_atom_site_aniso_U_23
_atom_site_aniso_U_13
_atom_site_aniso_U_12
N1 0.0182(6) 0.0276(7) 0.0254(8) -0.0016(6) -0.0003(5) -0.0004(5)
N2 0.0196(6) 0.0200(6) 0.0223(7) -0.0018(5) 0.0016(5) -0.0008(5)
N3 0.0212(7) 0.0211(6) 0.0323(8) -0.0008(6) 0.0021(6) -0.0004(5)
C1 0.0458(12) 0.0540(12) 0.0268(11) -0.0087(9) 0.0026(9) -0.0049(9)
C50 0.0401(10) 0.0387(10) 0.0320(11) -0.0030(8) 0.0101(8) -0.0021(8)
C3 0.0265(8) 0.0281(8) 0.0295(10) 0.0009(7) 0.0033(7) -0.0002(7)
C4 0.0262(8) 0.0212(7) 0.0235(9) 0.0007(6) 0.0004(7) -0.0026(6)
C5 0.0190(7) 0.0259(8) 0.0232(9) 0.0029(6) 0.0010(6) -0.0011(6)
C6 0.0206(7) 0.0262(8) 0.0243(9) 0.0042(7) 0.0026(6) 0.0039(6)
C7 0.0248(8) 0.0211(7) 0.0251(9) -0.0013(6) 0.0026(7) 0.0019(6)
C8 0.0209(7) 0.0224(7) 0.0198(8) 0.0011(6) 0.0013(6) -0.0004(6)
C9 0.0184(7) 0.0216(7) 0.0248(9) -0.0011(6) 0.0044(6) 0.0022(6)
C10 0.0243(8) 0.0254(8) 0.0223(8) -0.0009(6) 0.0008(6) 0.0003(6)
C11 0.0259(8) 0.0233(8) 0.0275(9) 0.0036(7) 0.0031(7) 0.0026(6)
C12 0.0215(8) 0.0209(7) 0.0300(9) -0.0016(7) 0.0052(7) -0.0001(6)
C13 0.0278(8) 0.0224(8) 0.0221(8) 0.0017(6) 0.0050(7) 0.0029(6)
C14 0.0339(9) 0.0235(8) 0.0202(9) 0.0007(6) 0.0043(7) 0.0002(7)
C15 0.0481(11) 0.0224(8) 0.0266(10) 0.0021(7) 0.0101(8) 0.0031(7)
C16 0.0461(11) 0.0323(9) 0.0284(10) 0.0055(8) 0.0130(8) 0.0152(8)
C17 0.0344(12) 0.0472(13) 0.116(3) 0.0047(14) -0.0038(14) -0.0177(10)
C18 0.0264(10) 0.0512(14) 0.122(3) 0.0108(15) 0.0005(13) -0.0043(10)
C19 0.0265(9) 0.0315(10) 0.0730(16) 0.0042(10) 0.0001(10) 0.0001(8)
C20 0.0235(8) 0.0278(8) 0.0334(10) 0.0021(7) 0.0004(7) -0.0030(7)
C21 0.0193(7) 0.0237(8) 0.0229(8) -0.0005(6) 0.0038(6) 0.0019(6)
C22 0.0200(7) 0.0242(8) 0.0251(9) -0.0034(7) 0.0015(6) -0.0004(6)
C23 0.0155(7) 0.0258(8) 0.0249(9) 0.0008(6) 0.0037(6) -0.0005(6)
C24 0.0249(8) 0.0302(8) 0.0251(9) -0.0010(7) 0.0026(7) 0.0009(7)
C25 0.0268(8) 0.0407(10) 0.0221(9) 0.0010(7) 0.0006(7) 0.0006(7)
C26 0.0261(8) 0.0347(9) 0.0310(10) 0.0084(8) -0.0022(7) 0.0029(7)
C27 0.0240(8) 0.0263(8) 0.0322(10) 0.0030(7) -0.0010(7) 0.0018(6)
C28 0.0176(7) 0.0247(8) 0.0264(9) 0.0009(7) 0.0022(6) 0.0008(6)
B29 0.0177(8) 0.0231(8) 0.0272(10) 0.0021(7) 0.0035(7) -0.0005(7)
C30 0.0200(7) 0.0207(7) 0.0279(9) 0.0020(6) 0.0047(6) -0.0003(6)
C31 0.0221(8) 0.0258(8) 0.0343(10) -0.0002(7) -0.0004(7) 0.0017(6)
C32 0.0256(8) 0.0237(8) 0.0398(11) 0.0013(7) 0.0033(8) 0.0073(7)
C33 0.0311(9) 0.0214(8) 0.0313(10) -0.0024(7) 0.0083(7) 0.0021(6)
C34 0.0242(8) 0.0249(8) 0.0251(9) -0.0003(7) 0.0041(7) -0.0010(6)
C35 0.0206(7) 0.0205(7) 0.0238(8) 0.0021(6) 0.0064(6) -0.0005(6)
C36 0.0204(7) 0.0219(7) 0.0211(8) 0.0016(6) 0.0033(6) 0.0003(6)
C37 0.0234(8) 0.0203(7) 0.0232(9) -0.0005(6) 0.0040(6) -0.0020(6)
C38 0.0343(10) 0.0497(11) 0.0303(11) -0.0027(9) -0.0066(8) -0.0057(8)
C39 0.0258(8) 0.0291(8) 0.0290(9) 0.0021(7) -0.0013(7) -0.0027(7)
C40 0.0234(8) 0.0281(8) 0.0328(10) 0.0025(7) 0.0003(7) -0.0010(6)
C41 0.0225(9) 0.0445(11) 0.0456(12) 0.0010(9) -0.0037(8) -0.0012(8)
C42 0.0197(9) 0.0593(13) 0.0590(15) -0.0004(11) 0.0047(9) 0.0023(9)
C43 0.0297(10) 0.0569(13) 0.0513(14) -0.0069(10) 0.0133(9) 0.0032(9)
C44 0.0253(9) 0.0471(11) 0.0367(11) -0.0047(9) 0.0045(8) 0.0005(8)
C45 0.0194(7) 0.0265(8) 0.0315(10) 0.0014(7) 0.0032(7) 0.0001(6)
C46 0.0278(8) 0.0307(9) 0.0266(9) 0.0020(7) 0.0040(7) 0.0014(7)
C47 0.0292(9) 0.0416(10) 0.0292(10) 0.0038(8) 0.0081(7) 0.0085(8)
C48 0.0326(9) 0.0258(8) 0.0289(10) 0.0012(7) 0.0016(7) -0.0043(7)
C49 0.0413(11) 0.0330(10) 0.0624(15) 0.0002(10) 0.0004(10) -0.0126(8)

loop_
_atom_type_symbol
_atom_type_description
_atom_type_scat_dispersion_real
_atom_type_scat_dispersion_imag
_atom_type_scat_source
C C 0.0033 0.0016 'International Tables Vol C Tables 4.2.6.8 and 6.1.1.4'
H H 0.0000 0.0000 'International Tables Vol C Tables 4.2.6.8 and 6.1.1.4'
B B 0.0013 0.0007 'International Tables Vol C Tables 4.2.6.8 and 6.1.1.4'
N N 0.0061 0.0033 'International Tables Vol C Tables 4.2.6.8 and 6.1.1.4'

loop_
_geom_angle_atom_site_label_1
_geom_angle_atom_site_label_2
_geom_angle_atom_site_label_3
_geom_angle
_geom_angle_site_symmetry_1
_geom_angle_site_symmetry_3
_geom_angle_publ_flag
C4 N1 C5 125.75(14) . . ?
C4 N1 C45 107.93(13) . . ?
C45 N1 C5 125.87(14) . . ?
C8 N2 B29 120.34(13) . . ?
C9 N2 C8 119.87(12) . . ?
C9 N2 B29 119.79(13) . . ?
C13 N3 C12 124.86(13) . . ?
C20 N3 C12 126.35(13) . . ?
C20 N3 C13 108.60(13) . . ?
C50 C1 H1 119.8 . . ?
C38 C1 H1 119.8 . . ?
C38 C1 C50 120.43(19) . . ?
C1 C50 H50 119.1 . . ?
C3 C50 C1 121.81(18) . . ?
C3 C50 H50 119.1 . . ?
C50 C3 H3 121.1 . . ?
C50 C3 C4 117.86(16) . . ?
C4 C3 H3 121.1 . . ?
N1 C4 C39 109.23(15) . . ?
C3 C4 N1 130.03(15) . . ?
C3 C4 C39 120.70(16) . . ?
C6 C5 N1 120.27(14) . . ?
C37 C5 N1 120.21(14) . . ?
C37 C5 C6 119.52(14) . . ?
C5 C6 H6 120.3 . . ?
C7 C6 C5 119.45(14) . . ?
C7 C6 H6 120.3 . . ?
C6 C7 H7 119.0 . . ?
C6 C7 C8 121.97(15) . . ?
C8 C7 H7 119.0 . . ?
C7 C8 N2 120.50(14) . . ?
C7 C8 C36 118.92(14) . . ?
C36 C8 N2 120.21(13) . . ?
C10 C9 N2 120.23(14) . . ?
C10 C9 C21 119.73(14) . . ?
C21 C9 N2 119.74(14) . . ?
C9 C10 H10 119.5 . . ?
C11 C10 C9 120.99(15) . . ?
C11 C10 H10 119.5 . . ?
C10 C11 H11 120.2 . . ?
C10 C11 C12 119.68(15) . . ?
C12 C11 H11 120.2 . . ?
C11 C12 N3 119.43(14) . . ?
C22 C12 N3 120.52(15) . . ?
C22 C12 C11 120.03(14) . . ?
N3 C13 C14 108.90(14) . . ?
C46 C13 N3 129.00(14) . . ?
C46 C13 C14 122.08(15) . . ?
C13 C14 C48 106.79(14) . . ?
C15 C14 C13 119.11(16) . . ?
C15 C14 C48 134.10(16) . . ?
C14 C15 H15 120.4 . . ?
C16 C15 C14 119.17(16) . . ?
C16 C15 H15 120.4 . . ?
C15 C16 H16 119.6 . . ?
C15 C16 C47 120.90(16) . . ?
C47 C16 H16 119.6 . . ?
C18 C17 H17 119.6 . . ?
C49 C17 H17 119.6 . . ?
C49 C17 C18 120.81(19) . . ?
C17 C18 H18 119.0 . . ?
C19 C18 C17 122.0(2) . . ?
C19 C18 H18 119.0 . . ?
C18 C19 H19 121.5 . . ?
C18 C19 C20 117.03(18) . . ?
C20 C19 H19 121.5 . . ?
N3 C20 C48 108.70(14) . . ?
C19 C20 N3 129.08(16) . . ?
C19 C20 C48 122.15(16) . . ?
C9 C21 C23 120.78(14) . . ?
C22 C21 C9 117.82(14) . . ?
C22 C21 C23 121.36(14) . . ?
C12 C22 C21 121.48(15) . . ?
C12 C22 H22 119.3 . . ?
C21 C22 H22 119.3 . . ?
C24 C23 C21 121.62(14) . . ?
C24 C23 C28 119.86(15) . . ?
C28 C23 C21 118.50(14) . . ?
C23 C24 H24 119.5 . . ?
C25 C24 C23 120.96(16) . . ?
C25 C24 H24 119.5 . . ?
C24 C25 H25 120.0 . . ?
C24 C25 C26 119.97(16) . . ?
C26 C25 H25 120.0 . . ?
C25 C26 H26 120.2 . . ?
C27 C26 C25 119.59(16) . . ?
C27 C26 H26 120.2 . . ?
C26 C27 H27 118.8 . . ?
C26 C27 C28 122.43(16) . . ?
C28 C27 H27 118.8 . . ?
C23 C28 B29 118.66(14) . . ?
C27 C28 C23 117.17(15) . . ?
C27 C28 B29 123.53(14) . . ?
N2 B29 C28 116.03(14) . . ?
N2 B29 C30 115.15(15) . . ?
C30 B29 C28 128.82(14) . . ?
C31 C30 B29 122.00(15) . . ?
C31 C30 C35 117.80(15) . . ?
C35 C30 B29 119.57(14) . . ?
C30 C31 H31 119.1 . . ?
C32 C31 C30 121.71(16) . . ?
C32 C31 H31 119.1 . . ?
C31 C32 H32 120.2 . . ?
C31 C32 C33 119.67(15) . . ?
C33 C32 H32 120.2 . . ?
C32 C33 H33 119.8 . . ?
C34 C33 C32 120.34(15) . . ?
C34 C33 H33 119.8 . . ?
C33 C34 H34 119.7 . . ?
C33 C34 C35 120.61(16) . . ?
C35 C34 H34 119.7 . . ?
C30 C35 C36 118.63(14) . . ?
C34 C35 C30 119.84(14) . . ?
C34 C35 C36 121.53(15) . . ?
C8 C36 C35 120.41(14) . . ?
C37 C36 C8 118.08(14) . . ?
C37 C36 C35 121.47(14) . . ?
C5 C37 C36 121.69(14) . . ?
C5 C37 H37 119.2 . . ?
C36 C37 H37 119.2 . . ?
C1 C38 H38 120.5 . . ?
C1 C38 C39 118.98(17) . . ?
C39 C38 H38 120.5 . . ?
C4 C39 C40 106.54(15) . . ?
C38 C39 C4 120.18(17) . . ?
C38 C39 C40 133.27(16) . . ?
C41 C40 C39 132.47(17) . . ?
C41 C40 C45 120.30(17) . . ?
C45 C40 C39 107.23(14) . . ?
C40 C41 H41 120.8 . . ?
C42 C41 C40 118.34(18) . . ?
C42 C41 H41 120.8 . . ?
C41 C42 H42 119.4 . . ?
C41 C42 C43 121.11(18) . . ?
C43 C42 H42 119.4 . . ?
C42 C43 H43 119.1 . . ?
C42 C43 C44 121.7(2) . . ?
C44 C43 H43 119.1 . . ?
C43 C44 H44 121.4 . . ?
C43 C44 C45 117.19(18) . . ?
C45 C44 H44 121.4 . . ?
N1 C45 C40 109.06(15) . . ?
C44 C45 N1 129.59(16) . . ?
C44 C45 C40 121.30(16) . . ?
C13 C46 H46 121.3 . . ?
C47 C46 C13 117.32(16) . . ?
C47 C46 H46 121.3 . . ?
C16 C47 H47 119.3 . . ?
C46 C47 C16 121.40(17) . . ?
C46 C47 H47 119.3 . . ?
C20 C48 C14 106.99(14) . . ?
C49 C48 C14 133.77(16) . . ?
C49 C48 C20 119.14(17) . . ?
C17 C49 C48 118.85(19) . . ?
C17 C49 H49 120.6 . . ?
C48 C49 H49 120.6 . . ?

loop_
_geom_bond_atom_site_label_1
_geom_bond_atom_site_label_2
_geom_bond_distance
_geom_bond_site_symmetry_2
_geom_bond_publ_flag
N1 C4 1.397(2) . ?
N1 C5 1.425(2) . ?
N1 C45 1.401(2) . ?
N2 C8 1.4218(19) . ?
N2 C9 1.4201(19) . ?
N2 B29 1.433(2) . ?
N3 C12 1.4246(19) . ?
N3 C13 1.392(2) . ?
N3 C20 1.391(2) . ?
C1 H1 0.9500 . ?
C1 C50 1.396(3) . ?
C1 C38 1.379(3) . ?
C50 H50 0.9500 . ?
C50 C3 1.383(3) . ?
C3 H3 0.9500 . ?
C3 C4 1.395(2) . ?
C4 C39 1.410(2) . ?
C5 C6 1.392(2) . ?
C5 C37 1.384(2) . ?
C6 H6 0.9500 . ?
C6 C7 1.370(2) . ?
C7 H7 0.9500 . ?
C7 C8 1.399(2) . ?
C8 C36 1.408(2) . ?
C9 C10 1.403(2) . ?
C9 C21 1.411(2) . ?
C10 H10 0.9500 . ?
C10 C11 1.372(2) . ?
C11 H11 0.9500 . ?
C11 C12 1.395(2) . ?
C12 C22 1.378(2) . ?
C13 C14 1.408(2) . ?
C13 C46 1.391(2) . ?
C14 C15 1.392(2) . ?
C14 C48 1.441(2) . ?
C15 H15 0.9500 . ?
C15 C16 1.380(3) . ?
C16 H16 0.9500 . ?
C16 C47 1.394(3) . ?
C17 H17 0.9500 . ?
C17 C18 1.395(3) . ?
C17 C49 1.374(3) . ?
C18 H18 0.9500 . ?
C18 C19 1.376(3) . ?
C19 H19 0.9500 . ?
C19 C20 1.387(2) . ?
C20 C48 1.410(2) . ?
C21 C22 1.406(2) . ?
C21 C23 1.476(2) . ?
C22 H22 0.9500 . ?
C23 C24 1.404(2) . ?
C23 C28 1.419(2) . ?
C24 H24 0.9500 . ?
C24 C25 1.377(2) . ?
C25 H25 0.9500 . ?
C25 C26 1.393(2) . ?
C26 H26 0.9500 . ?
C26 C27 1.377(2) . ?
C27 H27 0.9500 . ?
C27 C28 1.407(2) . ?
C28 B29 1.553(2) . ?
B29 C30 1.550(2) . ?
C30 C31 1.406(2) . ?
C30 C35 1.414(2) . ?
C31 H31 0.9500 . ?
C31 C32 1.381(2) . ?
C32 H32 0.9500 . ?
C32 C33 1.389(2) . ?
C33 H33 0.9500 . ?
C33 C34 1.377(2) . ?
C34 H34 0.9500 . ?
C34 C35 1.402(2) . ?
C35 C36 1.475(2) . ?
C36 C37 1.406(2) . ?
C37 H37 0.9500 . ?
C38 H38 0.9500 . ?
C38 C39 1.395(3) . ?
C39 C40 1.446(3) . ?
C40 C41 1.399(2) . ?
C40 C45 1.402(2) . ?
C41 H41 0.9500 . ?
C41 C42 1.374(3) . ?
C42 H42 0.9500 . ?
C42 C43 1.390(3) . ?
C43 H43 0.9500 . ?
C43 C44 1.391(3) . ?
C44 H44 0.9500 . ?
C44 C45 1.393(3) . ?
C46 H46 0.9500 . ?
C46 C47 1.385(2) . ?
C47 H47 0.9500 . ?
C48 C49 1.396(2) . ?
C49 H49 0.9500 . ?

loop_
_geom_torsion_atom_site_label_1
_geom_torsion_atom_site_label_2
_geom_torsion_atom_site_label_3
_geom_torsion_atom_site_label_4
_geom_torsion
_geom_torsion_site_symmetry_1
_geom_torsion_site_symmetry_2
_geom_torsion_site_symmetry_3
_geom_torsion_site_symmetry_4
_geom_torsion_publ_flag
N1 C4 C39 C38 -179.89(16) . . . . ?
N1 C4 C39 C40 -0.87(18) . . . . ?
N1 C5 C6 C7 177.13(15) . . . . ?
N1 C5 C37 C36 -175.72(15) . . . . ?
N2 C8 C36 C35 -0.3(2) . . . . ?
N2 C8 C36 C37 -178.13(14) . . . . ?
N2 C9 C10 C11 178.30(15) . . . . ?
N2 C9 C21 C22 -179.24(14) . . . . ?
N2 C9 C21 C23 -1.7(2) . . . . ?
N2 B29 C30 C31 -158.06(16) . . . . ?
N2 B29 C30 C35 12.6(2) . . . . ?
N3 C12 C22 C21 -179.33(14) . . . . ?
N3 C13 C14 C15 179.10(15) . . . . ?
N3 C13 C14 C48 -1.40(19) . . . . ?
N3 C13 C46 C47 -179.77(17) . . . . ?
N3 C20 C48 C14 -0.7(2) . . . . ?
N3 C20 C48 C49 176.15(18) . . . . ?
C1 C50 C3 C4 0.3(3) . . . . ?
C1 C38 C39 C4 0.5(3) . . . . ?
C1 C38 C39 C40 -178.17(19) . . . . ?
C50 C1 C38 C39 1.3(3) . . . . ?
C50 C3 C4 N1 178.93(16) . . . . ?
C50 C3 C4 C39 1.6(2) . . . . ?
C3 C4 C39 C38 -2.0(3) . . . . ?
C3 C4 C39 C40 176.99(15) . . . . ?
C4 N1 C5 C6 -134.02(17) . . . . ?
C4 N1 C5 C37 45.9(2) . . . . ?
C4 N1 C45 C40 0.15(18) . . . . ?
C4 N1 C45 C44 -177.27(18) . . . . ?
C4 C39 C40 C41 -179.84(19) . . . . ?
C4 C39 C40 C45 0.95(19) . . . . ?
C5 N1 C4 C3 -4.5(3) . . . . ?
C5 N1 C4 C39 173.11(14) . . . . ?
C5 N1 C45 C40 -172.49(15) . . . . ?
C5 N1 C45 C44 10.1(3) . . . . ?
C5 C6 C7 C8 -2.6(3) . . . . ?
C6 C5 C37 C36 4.2(2) . . . . ?
C6 C7 C8 N2 179.66(15) . . . . ?
C6 C7 C8 C36 6.6(2) . . . . ?
C7 C8 C36 C35 172.78(15) . . . . ?
C7 C8 C36 C37 -5.0(2) . . . . ?
C8 N2 C9 C10 29.7(2) . . . . ?
C8 N2 C9 C21 -156.61(14) . . . . ?
C8 N2 B29 C28 152.74(14) . . . . ?
C8 N2 B29 C30 -26.8(2) . . . . ?
C8 C36 C37 C5 -0.2(2) . . . . ?
C9 N2 C8 C7 28.9(2) . . . . ?
C9 N2 C8 C36 -158.09(15) . . . . ?
C9 N2 B29 C28 -27.7(2) . . . . ?
C9 N2 B29 C30 152.72(14) . . . . ?
C9 C10 C11 C12 -0.2(2) . . . . ?
C9 C21 C22 C12 2.2(2) . . . . ?
C9 C21 C23 C24 166.63(15) . . . . ?
C9 C21 C23 C28 -15.0(2) . . . . ?
C10 C9 C21 C22 -5.5(2) . . . . ?
C10 C9 C21 C23 171.98(14) . . . . ?
C10 C11 C12 N3 178.27(15) . . . . ?
C10 C11 C12 C22 -3.3(2) . . . . ?
C11 C12 C22 C21 2.2(2) . . . . ?
C12 N3 C13 C14 176.21(15) . . . . ?
C12 N3 C13 C46 -5.1(3) . . . . ?
C12 N3 C20 C19 1.6(3) . . . . ?
C12 N3 C20 C48 -175.30(16) . . . . ?
C13 N3 C12 C11 -53.7(2) . . . . ?
C13 N3 C12 C22 127.80(18) . . . . ?
C13 N3 C20 C19 176.7(2) . . . . ?
C13 N3 C20 C48 -0.2(2) . . . . ?
C13 C14 C15 C16 1.0(3) . . . . ?
C13 C14 C48 C20 1.3(2) . . . . ?
C13 C14 C48 C49 -174.9(2) . . . . ?
C13 C46 C47 C16 1.0(3) . . . . ?
C14 C13 C46 C47 -1.3(3) . . . . ?
C14 C15 C16 C47 -1.3(3) . . . . ?
C14 C48 C49 C17 176.8(2) . . . . ?
C15 C14 C48 C20 -179.33(19) . . . . ?
C15 C14 C48 C49 4.5(4) . . . . ?
C15 C16 C47 C46 0.3(3) . . . . ?
C17 C18 C19 C20 -0.1(4) . . . . ?
C18 C17 C49 C48 -0.6(4) . . . . ?
C18 C19 C20 N3 -176.0(2) . . . . ?
C18 C19 C20 C48 0.5(3) . . . . ?
C19 C20 C48 C14 -177.83(19) . . . . ?
C19 C20 C48 C49 -1.0(3) . . . . ?
C20 N3 C12 C11 120.64(19) . . . . ?
C20 N3 C12 C22 -57.8(2) . . . . ?
C20 N3 C13 C14 1.00(19) . . . . ?
C20 N3 C13 C46 179.65(18) . . . . ?
C20 C48 C49 C17 1.0(3) . . . . ?
C21 C9 C10 C11 4.6(2) . . . . ?
C21 C23 C24 C25 177.65(15) . . . . ?
C21 C23 C28 C27 -178.84(14) . . . . ?
C21 C23 C28 B29 9.9(2) . . . . ?
C22 C21 C23 C24 -15.9(2) . . . . ?
C22 C21 C23 C28 162.46(15) . . . . ?
C23 C21 C22 C12 -175.31(15) . . . . ?
C23 C24 C25 C26 1.1(3) . . . . ?
C23 C28 B29 N2 10.6(2) . . . . ?
C23 C28 B29 C30 -169.88(16) . . . . ?
C24 C23 C28 C27 -0.4(2) . . . . ?
C24 C23 C28 B29 -171.64(14) . . . . ?
C24 C25 C26 C27 -0.3(3) . . . . ?
C25 C26 C27 C28 -0.9(3) . . . . ?
C26 C27 C28 C23 1.2(2) . . . . ?
C26 C27 C28 B29 172.01(16) . . . . ?
C27 C28 B29 N2 -160.01(15) . . . . ?
C27 C28 B29 C30 19.5(3) . . . . ?
C28 C23 C24 C25 -0.7(2) . . . . ?
C28 B29 C30 C31 22.4(3) . . . . ?
C28 B29 C30 C35 -166.90(16) . . . . ?
B29 N2 C8 C7 -151.52(16) . . . . ?
B29 N2 C8 C36 21.5(2) . . . . ?
B29 N2 C9 C10 -149.83(16) . . . . ?
B29 N2 C9 C21 23.8(2) . . . . ?
B29 C30 C31 C32 172.01(16) . . . . ?
B29 C30 C35 C34 -173.08(15) . . . . ?
B29 C30 C35 C36 6.8(2) . . . . ?
C30 C31 C32 C33 0.4(3) . . . . ?
C30 C35 C36 C8 -13.5(2) . . . . ?
C30 C35 C36 C37 164.28(15) . . . . ?
C31 C30 C35 C34 -2.0(2) . . . . ?
C31 C30 C35 C36 177.86(14) . . . . ?
C31 C32 C33 C34 -1.1(3) . . . . ?
C32 C33 C34 C35 0.2(3) . . . . ?
C33 C34 C35 C30 1.4(2) . . . . ?
C33 C34 C35 C36 -178.51(15) . . . . ?
C34 C35 C36 C8 166.42(15) . . . . ?
C34 C35 C36 C37 -15.8(2) . . . . ?
C35 C30 C31 C32 1.2(2) . . . . ?
C35 C36 C37 C5 -178.01(15) . . . . ?
C37 C5 C6 C7 -2.8(2) . . . . ?
C38 C1 C50 C3 -1.8(3) . . . . ?
C38 C39 C40 C41 -1.0(3) . . . . ?
C38 C39 C40 C45 179.78(19) . . . . ?
C39 C40 C41 C42 -178.89(19) . . . . ?
C39 C40 C45 N1 -0.68(19) . . . . ?
C39 C40 C45 C44 176.99(16) . . . . ?
C40 C41 C42 C43 1.6(3) . . . . ?
C41 C40 C45 N1 179.99(15) . . . . ?
C41 C40 C45 C44 -2.3(3) . . . . ?
C41 C42 C43 C44 -1.4(3) . . . . ?
C42 C43 C44 C45 -0.6(3) . . . . ?
C43 C44 C45 N1 179.63(18) . . . . ?
C43 C44 C45 C40 2.5(3) . . . . ?
C45 N1 C4 C3 -177.13(16) . . . . ?
C45 N1 C4 C39 0.47(18) . . . . ?
C45 N1 C5 C6 37.3(2) . . . . ?
C45 N1 C5 C37 -142.75(16) . . . . ?
C45 C40 C41 C42 0.2(3) . . . . ?
C46 C13 C14 C15 0.3(3) . . . . ?
C46 C13 C14 C48 179.84(16) . . . . ?
C48 C14 C15 C16 -178.37(19) . . . . ?
C49 C17 C18 C19 0.2(5) . . . . ?
